data_1549014
loop_
_publ_author_name
'Banerjee, Samya'
'Soldevila-Barreda, Joan J'
'Wolny, Juliusz A.'
'Wootton, Christopher A.'
'Habtemariam, Abraha'
'Romero-Canel\'on, Isolda'
'Chen, Feng'
'Clarkson, Guy J.'
'Prokes, Ivan'
'Song, Lijiang'
'O'Connor, Peter B'
'Sch\"unemann, Volker'
'Sadler, Peter J.'

_publ_section_title
;
 New activation mechanism for half-sandwich organometallic anticancer
 complexes.
;
_journal_issue 12
_journal_name_full 'Chemical science'
_journal_page_first 3177
_journal_page_last 3185
_journal_paper_doi 10.1039/c7sc05058e
_journal_volume 9
_journal_year 2018
_chemical_formula_moiety 'C33 H29 Cl N2 Rh, F6 P, C3 H6 O'
_chemical_formula_sum 'C36 H35 Cl F6 N2 O P Rh'
_chemical_formula_weight 794.99
_space_group_IT_number 2
_space_group_name_Hall '-P 1'
_space_group_name_H-M_alt 'P -1'
_symmetry_cell_setting triclinic
_symmetry_space_group_name_Hall '-P 1'
_symmetry_space_group_name_H-M 'P -1'
_atom_sites_solution_hydrogens geom
_atom_sites_solution_primary direct
_atom_sites_solution_secondary difmap
_audit_block_doi 10.5517/ccdc.csd.cc1jnp0w
_audit_creation_method SHELXL-97
_audit_update_record
;
2015-08-22 deposited with the CCDC.
2018-02-19 downloaded from the CCDC.
;
_cell_angle_alpha 84.910(3)
_cell_angle_beta 74.415(4)
_cell_angle_gamma 82.382(3)
_cell_formula_units_Z 2
_cell_length_a 8.7508(4)
_cell_length_b 14.4955(6)
_cell_length_c 14.5101(6)
_cell_measurement_reflns_used 8579
_cell_measurement_temperature 568(2)
_cell_measurement_theta_max 30.56
_cell_measurement_theta_min 3.14
_cell_volume 1754.53(14)
_computing_cell_refinement 'CrysAlis RED, Oxford Diffraction Ltd'
_computing_data_collection 'CrysAlis CCD, Oxford Diffraction Ltd'
_computing_data_reduction 'CrysAlis RED, Oxford Diffraction Ltd'
_computing_molecular_graphics 'SHELXTL (Sheldrick, 1997)'
_computing_publication_material 'SHELXTL (Sheldrick, 1997)'
_computing_structure_refinement 'SHELXL-97 (Sheldrick, 1997)'
_computing_structure_solution 'SHELXS-97 (Sheldrick, 1990)'
_diffrn_ambient_temperature 568(2)
_diffrn_detector_area_resol_mean 10.2833
_diffrn_measured_fraction_theta_full 0.995
_diffrn_measured_fraction_theta_max 0.869
_diffrn_measurement_device_type 'Oxford Diffraction Gemini R'
_diffrn_measurement_method '\f & \w scans'
_diffrn_radiation_monochromator graphite
_diffrn_radiation_source 'Enhance (Mo) X-ray Source'
_diffrn_radiation_type MoK\a
_diffrn_radiation_wavelength 0.71073
_diffrn_reflns_av_R_equivalents 0.0255
_diffrn_reflns_av_sigmaI/netI 0.0378
_diffrn_reflns_limit_h_max 12
_diffrn_reflns_limit_h_min -8
_diffrn_reflns_limit_k_max 19
_diffrn_reflns_limit_k_min -18
_diffrn_reflns_limit_l_max 20
_diffrn_reflns_limit_l_min -19
_diffrn_reflns_number 18176
_diffrn_reflns_theta_full 25.00
_diffrn_reflns_theta_max 30.63
_diffrn_reflns_theta_min 3.15
_diffrn_standards_decay_% nil
_exptl_absorpt_coefficient_mu 0.672
_exptl_absorpt_correction_T_max 1.00
_exptl_absorpt_correction_T_min 0.79
_exptl_absorpt_correction_type multi-scan
_exptl_absorpt_process_details 'ABSPACK(CrysAlis, Oxford Diffraction)'
_exptl_crystal_colour orange
_exptl_crystal_density_diffrn 1.505
_exptl_crystal_density_method 'not measured'
_exptl_crystal_description block
_exptl_crystal_F_000 808
_exptl_crystal_size_max 0.40
_exptl_crystal_size_mid 0.40
_exptl_crystal_size_min 0.06
_refine_diff_density_max 1.265
_refine_diff_density_min -0.824
_refine_diff_density_rms 0.073
_refine_ls_extinction_method none
_refine_ls_goodness_of_fit_ref 1.038
_refine_ls_hydrogen_treatment constr
_refine_ls_matrix_type full
_refine_ls_number_parameters 494
_refine_ls_number_reflns 9416
_refine_ls_number_restraints 18
_refine_ls_restrained_S_all 1.051
_refine_ls_R_factor_all 0.0504
_refine_ls_R_factor_gt 0.0415
_refine_ls_shift/su_max 0.001
_refine_ls_shift/su_mean 0.000
_refine_ls_structure_factor_coef Fsqd
_refine_ls_weighting_details 'calc w=1/[\s^2^(Fo^2^)+(0.0648P)^2^+0.4204P] where P=(Fo^2^+2Fc^2^)/3'
_refine_ls_weighting_scheme calc
_refine_ls_wR_factor_gt 0.1089
_refine_ls_wR_factor_ref 0.1162
_reflns_number_gt 8101
_reflns_number_total 9416
_reflns_threshold_expression >2sigma(I)
_cod_data_source_file c7sc05058e2.cif
_cod_data_source_block js12
_cod_depositor_comments 'Adding full bibliography for 1549011--1549018.cif.'
_cod_original_cell_volume 1754.53(13)
_cod_original_sg_symbol_H-M P-1
_cod_database_code 1549014

loop_
_symmetry_equiv_pos_as_xyz
'x, y, z'
'-x, -y, -z'

loop_
_atom_site_label
_atom_site_type_symbol
_atom_site_fract_x
_atom_site_fract_y
_atom_site_fract_z
_atom_site_U_iso_or_equiv
_atom_site_adp_type
_atom_site_occupancy
_atom_site_symmetry_multiplicity
_atom_site_calc_flag
_atom_site_refinement_flags
_atom_site_disorder_assembly
_atom_site_disorder_group
Rh1 Rh 0.21725(2) 0.243100(12) 0.810701(12) 0.03633(7) Uani 1 1 d . . .
Cl1 Cl -0.05684(8) 0.27544(5) 0.89637(5) 0.05389(17) Uani 1 1 d . . .
N101 N 0.2349(3) 0.12200(15) 0.90358(15) 0.0430(5) Uani 1 1 d . . .
C102 C 0.2818(4) 0.1139(2) 0.9838(2) 0.0540(7) Uani 1 1 d . . .
H102 H 0.3128 0.1659 1.0042 0.065 Uiso 1 1 calc R . .
C103 C 0.2861(4) 0.0296(2) 1.0390(2) 0.0631(8) Uani 1 1 d . . .
H103 H 0.3204 0.0262 1.0947 0.076 Uiso 1 1 calc R . .
C104 C 0.2403(4) -0.0474(2) 1.0111(2) 0.0618(8) Uani 1 1 d . . .
H104 H 0.2428 -0.1034 1.0476 0.074 Uiso 1 1 calc R . .
C105 C 0.1893(3) -0.0415(2) 0.9266(2) 0.0522(6) Uani 1 1 d . . .
C106 C 0.1384(4) -0.1175(2) 0.8905(3) 0.0660(9) Uani 1 1 d . . .
H106 H 0.1406 -0.1756 0.9233 0.079 Uiso 1 1 calc R . .
C107 C 0.0881(5) -0.1070(2) 0.8112(3) 0.0702(9) Uani 1 1 d . . .
H107 H 0.0555 -0.1579 0.7898 0.084 Uiso 1 1 calc R . .
C108 C 0.0831(4) -0.0192(2) 0.7578(2) 0.0596(7) Uani 1 1 d . . .
C109 C 0.0263(6) -0.0030(3) 0.6761(3) 0.0791(11) Uani 1 1 d . . .
H109 H -0.0103 -0.0509 0.6523 0.095 Uiso 1 1 calc R . .
C110 C 0.0251(6) 0.0839(3) 0.6312(3) 0.0811(11) Uani 1 1 d . . .
H110 H -0.0132 0.0956 0.5769 0.097 Uiso 1 1 calc R . .
C111 C 0.0812(5) 0.1550(2) 0.6668(2) 0.0643(8) Uani 1 1 d . . .
H111 H 0.0792 0.2138 0.6356 0.077 Uiso 1 1 calc R . .
N112 N 0.1374(3) 0.14177(15) 0.74381(15) 0.0472(5) Uani 1 1 d . . .
C113 C 0.1364(3) 0.05637(18) 0.79030(19) 0.0468(6) Uani 1 1 d . . .
C114 C 0.1887(3) 0.04577(17) 0.87526(18) 0.0436(5) Uani 1 1 d . . .
C201 C 0.5255(4) 0.4034(2) 1.2566(2) 0.0596(7) Uani 1 1 d . . .
H201 H 0.6056 0.3580 1.2281 0.072 Uiso 1 1 calc R . .
C202 C 0.5269(5) 0.4373(3) 1.3432(3) 0.0732(10) Uani 1 1 d . . .
H202 H 0.6078 0.4144 1.3723 0.088 Uiso 1 1 calc R . .
C203 C 0.4107(5) 0.5039(3) 1.3854(2) 0.0722(10) Uani 1 1 d . . .
H203 H 0.4114 0.5256 1.4437 0.087 Uiso 1 1 calc R . .
C204 C 0.2923(5) 0.5391(3) 1.3419(2) 0.0705(9) Uani 1 1 d . . .
H204 H 0.2139 0.5853 1.3702 0.085 Uiso 1 1 calc R . .
C205 C 0.2897(4) 0.5057(2) 1.2561(2) 0.0604(7) Uani 1 1 d . . .
H205 H 0.2091 0.5300 1.2271 0.073 Uiso 1 1 calc R . .
C206 C 0.4048(3) 0.4370(2) 1.21253(19) 0.0489(6) Uani 1 1 d . . .
C207 C 0.3997(3) 0.40250(18) 1.11984(18) 0.0446(5) Uani 1 1 d . . .
C208 C 0.2518(3) 0.3881(2) 1.10566(19) 0.0473(6) Uani 1 1 d . . .
H208 H 0.1603 0.3949 1.1562 0.057 Uiso 1 1 calc R . .
C209 C 0.2407(3) 0.36421(19) 1.01818(19) 0.0459(6) Uani 1 1 d . . .
H209 H 0.1419 0.3550 1.0103 0.055 Uiso 1 1 calc R . .
C210 C 0.3762(3) 0.35359(17) 0.94113(18) 0.0401(5) Uani 1 1 d . . .
C211 C 0.5241(3) 0.36239(18) 0.9564(2) 0.0444(5) Uani 1 1 d . . .
H211 H 0.6165 0.3518 0.9071 0.053 Uiso 1 1 calc R . .
C212 C 0.5342(3) 0.38691(19) 1.0447(2) 0.0470(6) Uani 1 1 d . . .
H212 H 0.6337 0.3930 1.0535 0.056 Uiso 1 1 calc R . .
C213 C 0.3625(3) 0.33739(16) 0.84456(17) 0.0385(5) Uani 1 1 d . . .
C214 C 0.2526(3) 0.39050(17) 0.79714(18) 0.0410(5) Uani 1 1 d . . .
C215 C 0.2771(3) 0.35546(18) 0.70473(18) 0.0443(5) Uani 1 1 d . . .
C216 C 0.4101(3) 0.28310(19) 0.69249(18) 0.0471(6) Uani 1 1 d . . .
C217 C 0.4620(3) 0.27120(18) 0.77814(18) 0.0425(5) Uani 1 1 d . . .
C218 C 0.5992(3) 0.2048(2) 0.7944(2) 0.0571(7) Uani 1 1 d . . .
H21A H 0.6961 0.2336 0.7713 0.086 Uiso 1 1 calc R . .
H21B H 0.6076 0.1496 0.7607 0.086 Uiso 1 1 calc R . .
H21C H 0.5823 0.1885 0.8617 0.086 Uiso 1 1 calc R . .
C219 C 0.4816(4) 0.2303(3) 0.6037(2) 0.0691(9) Uani 1 1 d . . .
H21D H 0.5642 0.2629 0.5615 0.104 Uiso 1 1 calc R . .
H21E H 0.4002 0.2252 0.5719 0.104 Uiso 1 1 calc R . .
H21F H 0.5261 0.1692 0.6208 0.104 Uiso 1 1 calc R . .
C220 C 0.1904(4) 0.3946(2) 0.6317(2) 0.0623(8) Uani 1 1 d . . .
H22A H 0.2200 0.4557 0.6091 0.094 Uiso 1 1 calc R . .
H22B H 0.0774 0.3986 0.6601 0.094 Uiso 1 1 calc R . .
H22C H 0.2182 0.3548 0.5789 0.094 Uiso 1 1 calc R . .
C221 C 0.1346(4) 0.47141(19) 0.8348(2) 0.0543(7) Uani 1 1 d . . .
H22D H 0.1276 0.5167 0.7832 0.081 Uiso 1 1 calc R . .
H22E H 0.1685 0.4992 0.8826 0.081 Uiso 1 1 calc R . .
H22F H 0.0318 0.4504 0.8628 0.081 Uiso 1 1 calc R . .
P10 P 0.03966(13) 0.71768(6) 0.59048(7) 0.0709(2) Uani 1 1 d . . .
F11 F -0.1111(9) 0.6784(7) 0.5757(8) 0.165(4) Uani 0.615(9) 1 d P A 1
F12 F 0.1826(8) 0.7672(7) 0.5939(6) 0.127(3) Uani 0.615(9) 1 d P A 1
F13 F -0.0602(8) 0.8190(4) 0.5869(6) 0.119(2) Uani 0.615(9) 1 d P A 1
F14 F 0.1274(18) 0.6208(6) 0.5820(8) 0.175(6) Uani 0.615(9) 1 d P A 1
F15 F -0.0200(13) 0.7087(8) 0.6948(4) 0.156(4) Uani 0.615(9) 1 d P A 1
F16 F 0.0995(9) 0.7312(4) 0.4717(3) 0.117(2) Uani 0.615(9) 1 d P A 1
F11A F -0.018(3) 0.6331(8) 0.6504(11) 0.206(9) Uani 0.385(9) 1 d P A 2
F12A F 0.1169(18) 0.8111(8) 0.5499(10) 0.148(5) Uani 0.385(9) 1 d P A 2
F13A F -0.0800(10) 0.7843(10) 0.6710(12) 0.133(5) Uani 0.385(9) 1 d P A 2
F14A F 0.1928(17) 0.6522(10) 0.5383(9) 0.128(5) Uani 0.385(9) 1 d P A 2
F15A F -0.055(2) 0.7279(9) 0.5249(11) 0.167(7) Uani 0.385(9) 1 d P A 2
F16A F 0.147(2) 0.7209(14) 0.6728(13) 0.193(8) Uani 0.385(9) 1 d P A 2
C301 C 0.4282(10) 0.1721(5) 0.2287(5) 0.1489(14) Uani 1 1 d U . .
H30A H 0.4504 0.2229 0.2595 0.223 Uiso 1 1 calc R . .
H30B H 0.3230 0.1852 0.2191 0.223 Uiso 1 1 calc R . .
H30C H 0.5051 0.1647 0.1679 0.223 Uiso 1 1 calc R . .
C302 C 0.4378(10) 0.0839(5) 0.2907(6) 0.1447(12) Uani 1 1 d U . .
O302 O 0.4392(6) 0.0149(3) 0.2552(3) 0.1449(12) Uani 1 1 d U . .
C303 C 0.4593(10) 0.0931(5) 0.3797(5) 0.1559(14) Uani 1 1 d U . .
H30D H 0.5553 0.0555 0.3860 0.234 Uiso 1 1 calc R . .
H30E H 0.3698 0.0729 0.4281 0.234 Uiso 1 1 calc R . .
H30F H 0.4679 0.1572 0.3871 0.234 Uiso 1 1 calc R . .

loop_
_atom_site_aniso_label
_atom_site_aniso_U_11
_atom_site_aniso_U_22
_atom_site_aniso_U_33
_atom_site_aniso_U_23
_atom_site_aniso_U_13
_atom_site_aniso_U_12
Rh1 0.03651(11) 0.03733(11) 0.03553(11) 0.00290(7) -0.01117(8) -0.00501(7)
Cl1 0.0353(3) 0.0589(4) 0.0625(4) 0.0074(3) -0.0078(3) -0.0056(3)
N101 0.0410(11) 0.0453(11) 0.0407(10) 0.0073(8) -0.0119(9) -0.0017(9)
C102 0.0536(16) 0.0611(17) 0.0494(15) 0.0082(12) -0.0214(13) -0.0047(13)
C103 0.0607(18) 0.075(2) 0.0539(16) 0.0172(15) -0.0246(14) -0.0021(15)
C104 0.0578(17) 0.0557(17) 0.0644(18) 0.0210(14) -0.0138(15) -0.0002(14)
C105 0.0475(14) 0.0471(14) 0.0536(15) 0.0107(11) -0.0047(12) -0.0015(11)
C106 0.072(2) 0.0403(15) 0.077(2) 0.0096(14) -0.0066(17) -0.0079(14)
C107 0.092(3) 0.0441(16) 0.074(2) 0.0003(14) -0.0160(19) -0.0192(16)
C108 0.073(2) 0.0461(15) 0.0586(17) -0.0018(12) -0.0117(15) -0.0164(14)
C109 0.125(3) 0.059(2) 0.069(2) -0.0052(16) -0.040(2) -0.033(2)
C110 0.127(4) 0.071(2) 0.064(2) 0.0002(17) -0.049(2) -0.033(2)
C111 0.094(2) 0.0579(18) 0.0520(16) 0.0067(13) -0.0341(17) -0.0242(17)
N112 0.0597(14) 0.0425(11) 0.0429(11) 0.0037(9) -0.0177(10) -0.0134(10)
C113 0.0509(15) 0.0409(13) 0.0451(13) 0.0010(10) -0.0064(11) -0.0076(11)
C114 0.0404(12) 0.0413(13) 0.0436(13) 0.0051(10) -0.0052(10) -0.0025(10)
C201 0.0581(18) 0.0630(18) 0.0645(18) -0.0006(14) -0.0262(15) -0.0114(14)
C202 0.084(2) 0.089(3) 0.063(2) 0.0077(18) -0.0427(19) -0.027(2)
C203 0.084(3) 0.096(3) 0.0456(16) -0.0078(16) -0.0222(17) -0.032(2)
C204 0.069(2) 0.091(2) 0.0526(17) -0.0228(17) -0.0105(16) -0.0137(18)
C205 0.0574(17) 0.077(2) 0.0506(16) -0.0141(14) -0.0183(14) -0.0040(15)
C206 0.0513(15) 0.0555(15) 0.0436(13) -0.0015(11) -0.0161(12) -0.0128(12)
C207 0.0443(13) 0.0479(14) 0.0445(13) -0.0034(10) -0.0173(11) -0.0029(10)
C208 0.0371(12) 0.0590(16) 0.0446(13) -0.0063(11) -0.0080(10) -0.0042(11)
C209 0.0346(12) 0.0581(15) 0.0467(13) -0.0078(11) -0.0116(10) -0.0057(10)
C210 0.0362(12) 0.0419(12) 0.0431(12) -0.0054(9) -0.0124(10) -0.0013(9)
C211 0.0347(12) 0.0482(14) 0.0491(14) -0.0066(11) -0.0090(10) -0.0014(10)
C212 0.0376(12) 0.0537(15) 0.0534(14) -0.0034(11) -0.0173(11) -0.0067(10)
C213 0.0329(11) 0.0388(12) 0.0433(12) -0.0014(9) -0.0096(9) -0.0038(9)
C214 0.0389(12) 0.0368(12) 0.0474(13) 0.0031(9) -0.0129(10) -0.0044(9)
C215 0.0506(14) 0.0429(13) 0.0423(12) 0.0073(10) -0.0155(11) -0.0151(11)
C216 0.0472(14) 0.0528(15) 0.0386(12) -0.0008(10) -0.0026(11) -0.0149(11)
C217 0.0352(12) 0.0451(13) 0.0458(13) -0.0061(10) -0.0069(10) -0.0056(9)
C218 0.0414(14) 0.0570(16) 0.0730(19) -0.0174(14) -0.0173(13) 0.0090(12)
C219 0.070(2) 0.081(2) 0.0488(16) -0.0166(15) 0.0019(15) -0.0122(17)
C220 0.082(2) 0.0560(17) 0.0554(16) 0.0176(13) -0.0313(16) -0.0182(15)
C221 0.0516(16) 0.0407(14) 0.0698(18) -0.0043(12) -0.0185(14) 0.0043(11)
P10 0.0805(6) 0.0547(5) 0.0760(6) -0.0056(4) -0.0193(5) -0.0035(4)
F11 0.156(6) 0.168(8) 0.212(9) -0.027(7) -0.079(6) -0.086(5)
F12 0.091(4) 0.182(7) 0.119(6) -0.051(5) -0.011(4) -0.057(4)
F13 0.139(5) 0.082(3) 0.124(5) -0.027(3) -0.028(4) 0.033(3)
F14 0.268(16) 0.092(5) 0.168(10) -0.018(5) -0.106(10) 0.080(7)
F15 0.199(9) 0.202(9) 0.058(3) 0.025(4) -0.008(4) -0.058(7)
F16 0.145(5) 0.122(4) 0.075(3) -0.017(2) -0.024(3) 0.017(4)
F11A 0.36(2) 0.083(7) 0.140(10) 0.021(7) 0.009(13) -0.083(10)
F12A 0.161(13) 0.123(8) 0.173(11) 0.031(7) -0.053(9) -0.064(8)
F13A 0.087(5) 0.137(9) 0.175(13) -0.089(9) -0.017(6) 0.006(6)
F14A 0.133(8) 0.142(12) 0.099(8) -0.065(8) -0.014(6) 0.026(7)
F15A 0.238(18) 0.164(11) 0.169(12) 0.052(9) -0.168(14) -0.073(10)
F16A 0.167(12) 0.277(16) 0.161(11) -0.131(12) -0.106(10) 0.091(11)
C301 0.174(3) 0.105(2) 0.158(3) -0.031(2) -0.032(3) 0.009(2)
C302 0.173(3) 0.103(2) 0.154(3) -0.036(2) -0.037(2) 0.005(2)
O302 0.178(3) 0.099(2) 0.156(3) -0.035(2) -0.037(2) -0.001(2)
C303 0.179(3) 0.123(2) 0.159(3) -0.032(2) -0.037(3) 0.010(2)

loop_
_atom_type_symbol
_atom_type_description
_atom_type_scat_dispersion_real
_atom_type_scat_dispersion_imag
_atom_type_scat_source
C C 0.0033 0.0016 'International Tables Vol C Tables 4.2.6.8 and 6.1.1.4'
H H 0.0000 0.0000 'International Tables Vol C Tables 4.2.6.8 and 6.1.1.4'
N N 0.0061 0.0033 'International Tables Vol C Tables 4.2.6.8 and 6.1.1.4'
O O 0.0106 0.0060 'International Tables Vol C Tables 4.2.6.8 and 6.1.1.4'
F F 0.0171 0.0103 'International Tables Vol C Tables 4.2.6.8 and 6.1.1.4'
P P 0.1023 0.0942 'International Tables Vol C Tables 4.2.6.8 and 6.1.1.4'
Cl Cl 0.1484 0.1585 'International Tables Vol C Tables 4.2.6.8 and 6.1.1.4'
Rh Rh -1.1178 0.9187 'International Tables Vol C Tables 4.2.6.8 and 6.1.1.4'

loop_
_citation_id
_citation_doi
_citation_year
1 10.1016/j.jinorgbio.2015.10.008 2015

loop_
_geom_angle_atom_site_label_1
_geom_angle_atom_site_label_2
_geom_angle_atom_site_label_3
_geom_angle
N112 Rh1 N101 77.48(8)
N112 Rh1 C217 123.82(9)
N101 Rh1 C217 97.94(9)
N112 Rh1 C215 106.66(9)
N101 Rh1 C215 162.52(10)
C217 Rh1 C215 65.42(10)
N112 Rh1 C213 162.69(9)
N101 Rh1 C213 105.69(9)
C217 Rh1 C213 39.32(9)
C215 Rh1 C213 65.36(9)
N112 Rh1 C216 98.72(9)
N101 Rh1 C216 124.04(10)
C217 Rh1 C216 38.57(10)
C215 Rh1 C216 39.12(10)
C213 Rh1 C216 65.15(9)
N112 Rh1 C214 141.67(9)
N101 Rh1 C214 140.81(9)
C217 Rh1 C214 64.80(9)
C215 Rh1 C214 38.44(9)
C213 Rh1 C214 38.60(9)
C216 Rh1 C214 64.43(10)
N112 Rh1 Cl1 85.54(7)
N101 Rh1 Cl1 88.93(6)
C217 Rh1 Cl1 150.63(7)
C215 Rh1 Cl1 108.19(8)
C213 Rh1 Cl1 111.33(7)
C216 Rh1 Cl1 146.97(8)
C214 Rh1 Cl1 92.06(7)
C102 N101 C114 118.2(2)
C102 N101 Rh1 128.04(19)
C114 N101 Rh1 113.72(16)
N101 C102 C103 122.1(3)
N101 C102 H102 118.9
C103 C102 H102 118.9
C104 C103 C102 120.1(3)
C104 C103 H103 119.9
C102 C103 H103 119.9
C103 C104 C105 119.4(3)
C103 C104 H104 120.3
C105 C104 H104 120.3
C104 C105 C114 117.0(3)
C104 C105 C106 124.3(3)
C114 C105 C106 118.7(3)
C107 C106 C105 121.5(3)
C107 C106 H106 119.2
C105 C106 H106 119.2
C106 C107 C108 121.5(3)
C106 C107 H107 119.3
C108 C107 H107 119.3
C109 C108 C113 117.6(3)
C109 C108 C107 124.2(3)
C113 C108 C107 118.3(3)
C110 C109 C108 119.4(3)
C110 C109 H109 120.3
C108 C109 H109 120.3
C109 C110 C111 120.0(3)
C109 C110 H110 120.0
C111 C110 H110 120.0
N112 C111 C110 122.3(3)
N112 C111 H111 118.9
C110 C111 H111 118.9
C111 N112 C113 118.5(2)
C111 N112 Rh1 127.1(2)
C113 N112 Rh1 114.30(17)
N112 C113 C108 122.3(3)
N112 C113 C114 117.2(2)
C108 C113 C114 120.4(2)
N101 C114 C105 123.2(2)
N101 C114 C113 117.3(2)
C105 C114 C113 119.5(3)
C206 C201 C202 120.3(3)
C206 C201 H201 119.9
C202 C201 H201 119.9
C203 C202 C201 120.5(3)
C203 C202 H202 119.8
C201 C202 H202 119.8
C202 C203 C204 120.0(3)
C202 C203 H203 120.0
C204 C203 H203 120.0
C203 C204 C205 120.0(3)
C203 C204 H204 120.0
C205 C204 H204 120.0
C206 C205 C204 121.1(3)
C206 C205 H205 119.4
C204 C205 H205 119.4
C205 C206 C201 118.1(3)
C205 C206 C207 120.1(2)
C201 C206 C207 121.8(3)
C212 C207 C208 117.8(2)
C212 C207 C206 122.7(2)
C208 C207 C206 119.4(2)
C209 C208 C207 121.0(2)
C209 C208 H208 119.5
C207 C208 H208 119.5
C208 C209 C210 120.7(2)
C208 C209 H209 119.7
C210 C209 H209 119.7
C211 C210 C209 118.5(2)
C211 C210 C213 120.7(2)
C209 C210 C213 120.8(2)
C212 C211 C210 120.4(2)
C212 C211 H211 119.8
C210 C211 H211 119.8
C207 C212 C211 121.5(2)
C207 C212 H212 119.3
C211 C212 H212 119.3
C214 C213 C217 107.4(2)
C214 C213 C210 125.1(2)
C217 C213 C210 127.4(2)
C214 C213 Rh1 71.80(14)
C217 C213 Rh1 70.25(13)
C210 C213 Rh1 126.53(17)
C215 C214 C213 108.7(2)
C215 C214 C221 124.5(2)
C213 C214 C221 126.7(2)
C215 C214 Rh1 69.67(13)
C213 C214 Rh1 69.60(13)
C221 C214 Rh1 128.22(19)
C214 C215 C216 107.4(2)
C214 C215 C220 125.2(3)
C216 C215 C220 127.1(3)
C214 C215 Rh1 71.90(14)
C216 C215 Rh1 70.56(14)
C220 C215 Rh1 127.65(19)
C217 C216 C215 108.5(2)
C217 C216 C219 126.1(3)
C215 C216 C219 125.4(3)
C217 C216 Rh1 70.51(14)
C215 C216 Rh1 70.33(14)
C219 C216 Rh1 125.4(2)
C216 C217 C213 107.9(2)
C216 C217 C218 125.7(2)
C213 C217 C218 126.4(2)
C216 C217 Rh1 70.91(14)
C213 C217 Rh1 70.43(13)
C218 C217 Rh1 126.1(2)
C217 C218 H21A 109.5
C217 C218 H21B 109.5
H21A C218 H21B 109.5
C217 C218 H21C 109.5
H21A C218 H21C 109.5
H21B C218 H21C 109.5
C216 C219 H21D 109.5
C216 C219 H21E 109.5
H21D C219 H21E 109.5
C216 C219 H21F 109.5
H21D C219 H21F 109.5
H21E C219 H21F 109.5
C215 C220 H22A 109.5
C215 C220 H22B 109.5
H22A C220 H22B 109.5
C215 C220 H22C 109.5
H22A C220 H22C 109.5
H22B C220 H22C 109.5
C214 C221 H22D 109.5
C214 C221 H22E 109.5
H22D C221 H22E 109.5
C214 C221 H22F 109.5
H22D C221 H22F 109.5
H22E C221 H22F 109.5
F15A P10 F15 125.6(9)
F15A P10 F11A 101.5(9)
F15 P10 F11A 52.7(6)
F15A P10 F14 106.7(7)
F15 P10 F14 94.6(6)
F11A P10 F14 54.9(7)
F15A P10 F12 131.1(8)
F15 P10 F12 93.7(4)
F11A P10 F12 126.8(10)
F14 P10 F12 96.4(7)
F15A P10 F11 40.8(5)
F15 P10 F11 92.0(6)
F11A P10 F11 61.5(8)
F14 P10 F11 89.2(7)
F12 P10 F11 171.6(6)
F15A P10 F14A 103.0(9)
F15 P10 F14A 119.6(7)
F11A P10 F14A 87.5(9)
F14 P10 F14A 32.6(6)
F12 P10 F14A 74.8(6)
F11 P10 F14A 107.5(6)
F15A P10 F12A 92.5(8)
F15 P10 F12A 114.9(6)
F11A P10 F12A 165.3(9)
F14 P10 F12A 125.3(8)
F12 P10 F12A 40.5(4)
F11 P10 F12A 131.2(8)
F14A P10 F12A 93.9(8)
F15A P10 F13 66.0(6)
F15 P10 F13 91.3(5)
F11A P10 F13 126.6(9)
F14 P10 F13 172.5(5)
F12 P10 F13 87.9(4)
F11 P10 F13 85.9(5)
F14A P10 F13 144.9(6)
F12A P10 F13 55.5(5)
F15A P10 F13A 97.2(9)
F15 P10 F13A 45.8(5)
F11A P10 F13A 89.8(8)
F14 P10 F13A 140.2(8)
F12 P10 F13A 90.9(4)
F11 P10 F13A 88.7(4)
F14A P10 F13A 159.7(7)
F12A P10 F13A 83.8(7)
F13 P10 F13A 45.5(6)
F15A P10 F16 52.1(7)
F15 P10 F16 177.3(5)
F11A P10 F16 128.2(7)
F14 P10 F16 87.7(5)
F12 P10 F16 87.5(4)
F11 P10 F16 86.5(5)
F14A P10 F16 63.1(6)
F12A P10 F16 64.6(6)
F13 P10 F16 86.3(3)
F13A P10 F16 131.8(7)
F15A P10 F16A 172.3(8)
F15 P10 F16A 53.3(7)
F11A P10 F16A 83.6(12)
F14 P10 F16A 81.0(6)
F12 P10 F16A 45.2(8)
F11 P10 F16A 142.4(10)
F14A P10 F16A 82.9(7)
F12A P10 F16A 82.0(9)
F13 P10 F16A 106.3(5)
F13A P10 F16A 76.9(6)
F16 P10 F16A 128.7(9)
C302 C301 H30A 109.5
C302 C301 H30B 109.5
H30A C301 H30B 109.5
C302 C301 H30C 109.5
H30A C301 H30C 109.5
H30B C301 H30C 109.5
O302 C302 C303 127.0(8)
O302 C302 C301 116.3(8)
C303 C302 C301 116.3(6)
C302 C303 H30D 109.5
C302 C303 H30E 109.5
H30D C303 H30E 109.5
C302 C303 H30F 109.5
H30D C303 H30F 109.5
H30E C303 H30F 109.5

loop_
_geom_bond_atom_site_label_1
_geom_bond_atom_site_label_2
_geom_bond_distance
Rh1 N112 2.116(2)
Rh1 N101 2.131(2)
Rh1 C217 2.152(2)
Rh1 C215 2.154(2)
Rh1 C213 2.154(2)
Rh1 C216 2.157(2)
Rh1 C214 2.184(2)
Rh1 Cl1 2.3919(7)
N101 C102 1.326(3)
N101 C114 1.357(3)
C102 C103 1.402(4)
C102 H102 0.9300
C103 C104 1.363(5)
C103 H103 0.9300
C104 C105 1.404(5)
C104 H104 0.9300
C105 C114 1.410(4)
C105 C106 1.430(5)
C106 C107 1.329(5)
C106 H106 0.9300
C107 C108 1.433(5)
C107 H107 0.9300
C108 C109 1.394(5)
C108 C113 1.409(4)
C109 C110 1.365(5)
C109 H109 0.9300
C110 C111 1.391(4)
C110 H110 0.9300
C111 N112 1.326(4)
C111 H111 0.9300
N112 C113 1.356(3)
C113 C114 1.415(4)
C201 C206 1.390(4)
C201 C202 1.393(5)
C201 H201 0.9300
C202 C203 1.360(6)
C202 H202 0.9300
C203 C204 1.373(6)
C203 H203 0.9300
C204 C205 1.383(4)
C204 H204 0.9300
C205 C206 1.382(4)
C205 H205 0.9300
C206 C207 1.489(4)
C207 C212 1.381(4)
C207 C208 1.408(4)
C208 C209 1.376(4)
C208 H208 0.9300
C209 C210 1.396(4)
C209 H209 0.9300
C210 C211 1.393(3)
C210 C213 1.479(3)
C211 C212 1.389(4)
C211 H211 0.9300
C212 H212 0.9300
C213 C214 1.434(3)
C213 C217 1.449(3)
C214 C215 1.428(4)
C214 C221 1.493(3)
C215 C216 1.443(4)
C215 C220 1.495(4)
C216 C217 1.423(4)
C216 C219 1.500(4)
C217 C218 1.493(4)
C218 H21A 0.9600
C218 H21B 0.9600
C218 H21C 0.9600
C219 H21D 0.9600
C219 H21E 0.9600
C219 H21F 0.9600
C220 H22A 0.9600
C220 H22B 0.9600
C220 H22C 0.9600
C221 H22D 0.9600
C221 H22E 0.9600
C221 H22F 0.9600
P10 F15A 1.405(8)
P10 F15 1.462(5)
P10 F11A 1.500(9)
P10 F14 1.507(8)
P10 F12 1.536(5)
P10 F11 1.576(6)
P10 F14A 1.586(12)
P10 F12A 1.589(10)
P10 F13 1.610(5)
P10 F13A 1.634(8)
P10 F16 1.664(5)
P10 F16A 1.713(9)
C301 C302 1.503(10)
C301 H30A 0.9600
C301 H30B 0.9600
C301 H30C 0.9600
C302 O302 1.163(7)
C302 C303 1.373(9)
C303 H30D 0.9600
C303 H30E 0.9600
C303 H30F 0.9600
